data_1525931
loop_
_publ_author_name
'Martin, P.'
'Pico, C.'
'Ruiz, A.I.'
'Lopez, M.L.'
'Campo, J.'
'Veiga, M.L.'

_publ_section_title
;
 Conductivity and magnetic properties of new Ln Mn O3 derivatives
;
_journal_name_full 'Journal of Solid State Chemistry'
_journal_page_first 294
_journal_page_last 299
_journal_volume 161
_journal_year 2001
_chemical_formula_sum 'Mn0.667 Na0.667 O6 Pr1.333 Ti1.333'
_chemical_name_systematic '(Pr1.333 Na0.667) (Mn0.667 Ti1.333) O6'
_space_group_IT_number 62
_symmetry_space_group_name_Hall '-P 2c 2ab'
_symmetry_space_group_name_H-M 'P b n m'
_cell_angle_alpha 90
_cell_angle_beta 90
_cell_angle_gamma 90
_cell_formula_units_Z 2
_cell_length_a 5.4539
_cell_length_b 5.449
_cell_length_c 7.6944
_cell_volume 228.664
_citation_journal_id_ASTM JSSCBI
_cod_data_source_file Martin_JSSCBI_2001_1694.cif
_cod_data_source_block Mn0.667Na0.667O6Pr1.333Ti1.333
_cod_original_cell_volume 228.6645
_cod_original_sg_symbol_Hall '-P 2ac 2n (z,x,y)'
_cod_database_code 1525931

loop_
_symmetry_equiv_pos_as_xyz
x,y,z
x+1/2,-y+1/2,-z
-x+1/2,y+1/2,-z+1/2
-x,-y,z+1/2
-x,-y,-z
-x-1/2,y-1/2,z
x-1/2,-y-1/2,z-1/2
x,y,-z-1/2

loop_
_atom_site_label
_atom_site_type_symbol
_atom_site_fract_x
_atom_site_fract_y
_atom_site_fract_z
_atom_site_occupancy
_atom_site_U_iso_or_equiv
Ti1 Ti+4 0.5 0 0 0.667 0.0
Pr1 Pr+3 0 -0.017 0.25 0.667 0.0
Na1 Na+1 0 -0.017 0.25 0.333 0.0
Mn1 Mn+3 0.5 0 0 0.333 0.0
O1 O-2 -0.05 0.511 0.25 1 0.0
O2 O-2 0.745 0.264 -0.03 1 0.0
